data_7244772
loop_
_publ_author_name
'Matsuhashi, Chihiro'
'Oyama, Hironaga'
'Uekusa, Hidehiro'
'Sato-Tomita, Ayana'
'Ichiyanagi, Kouhei'
'Maki, Shojiro A.'
'Hirano, Takashi'

_publ_section_title
;
 Crystalline-state chemiluminescence reactions of two-fluorophore-linked
 adamantylideneadamantane 1,2-dioxetane isomers accompanied by
 solid-to-solid phase transitions
;
_journal_name_full CrystEngComm
_journal_paper_doi 10.1039/D2CE00266C
_journal_year 2022
_chemical_formula_moiety 'C34 H28 F3 N O6'
_chemical_formula_sum 'C34 H28 F3 N O6'
_chemical_formula_weight 603.57
_chemical_melting_point 468.5(5)
_space_group_crystal_system triclinic
_space_group_IT_number 2
_space_group_name_Hall '-P 1'
_space_group_name_H-M_alt 'P -1'
_atom_sites_solution_hydrogens geom
_atom_sites_solution_primary dual
_audit_creation_date 2021-12-15
_audit_creation_method
;
Olex2 1.3
(compiled 2020.11.12 svn.r5f609507 for OlexSys, GUI svn.r6226)
;
_audit_update_record
;
2021-12-15 deposited with the CCDC.	2022-04-08 downloaded from the CCDC.
;
_cell_angle_alpha 108.781(7)
_cell_angle_beta 101.858(6)
_cell_angle_gamma 105.672(6)
_cell_formula_units_Z 2
_cell_length_a 7.4930(4)
_cell_length_b 13.8284(10)
_cell_length_c 15.4815(13)
_cell_measurement_reflns_used 5323
_cell_measurement_temperature 99.9(3)
_cell_measurement_theta_max 29.9620
_cell_measurement_theta_min 2.6650
_cell_volume 1385.0(2)
_computing_cell_refinement 'CrysAlisPro 1.171.42.35a (Rigaku OD, 2021)'
_computing_data_collection 'CrysAlisPro 1.171.42.35a (Rigaku OD, 2021)'
_computing_data_reduction 'CrysAlisPro 1.171.42.35a (Rigaku OD, 2021)'
_computing_molecular_graphics 'Olex2 1.3 (Dolomanov et al., 2009)'
_computing_publication_material 'Olex2 1.3 (Dolomanov et al., 2009)'
_computing_structure_refinement 'SHELXL 2018/3 (Sheldrick, 2015)'
_computing_structure_solution 'SHELXT 2018/2 (Sheldrick, 2018)'
_diffrn_ambient_environment N~2~
_diffrn_ambient_temperature 99.9(3)
_diffrn_detector 'Hybrid Pixel Array Detector'
_diffrn_detector_area_resol_mean 10.0000
_diffrn_measured_fraction_theta_full 0.999
_diffrn_measured_fraction_theta_max 0.835
_diffrn_measurement_details
;
List of Runs (angles in degrees, time in seconds):

  # Type    Start    End  Width  t~exp~   \w     \q     \k     \f   Frames
#--------------------------------------------------------------------------
  1  \w    -90.00 -63.00   0.50   80.77    --   -4.30  45.00  60.00   54
  2  \w    -92.00  84.00   0.50   80.77    --   -4.30  45.00 150.00  352
  3  \w     38.00  65.00   0.50   80.77    --   -4.30  45.00  60.00   54
  4  \w    -24.00  46.00   0.50   80.77    --   -4.30  45.00   0.00  140
  5  \w    -37.00 -10.00   0.50   80.77    --   -4.30  45.00  60.00   54
  6  \w    -41.00 -14.00   0.50   80.77    --    4.30  45.00  30.00   54
  7  \w    -84.00  90.00   0.50   80.77    --    4.30  45.00  90.00  348
;
_diffrn_measurement_device 'four-circle diffractometer'
_diffrn_measurement_device_type 'XtaLAB AFC10 (RINC): fixed-chi single'
_diffrn_measurement_method '\w scans'
_diffrn_orient_matrix_type 'CrysAlisPro convention (1999,Acta A55,543-557)'
_diffrn_orient_matrix_UB_11 0.1015902000
_diffrn_orient_matrix_UB_12 0.0302602000
_diffrn_orient_matrix_UB_13 0.0235582000
_diffrn_orient_matrix_UB_21 0.0167139000
_diffrn_orient_matrix_UB_22 -0.0494607000
_diffrn_orient_matrix_UB_23 -0.0057388000
_diffrn_orient_matrix_UB_31 0.0132465000
_diffrn_orient_matrix_UB_32 -0.0042980000
_diffrn_orient_matrix_UB_33 -0.0449736000
_diffrn_radiation_monochromator mirror
_diffrn_radiation_probe x-ray
_diffrn_radiation_type 'Mo K\a'
_diffrn_radiation_wavelength 0.71073
_diffrn_reflns_av_R_equivalents 0.0550
_diffrn_reflns_av_unetI/netI 0.0449
_diffrn_reflns_Laue_measured_fraction_full 0.999
_diffrn_reflns_Laue_measured_fraction_max 0.835
_diffrn_reflns_limit_h_max 10
_diffrn_reflns_limit_h_min -10
_diffrn_reflns_limit_k_max 18
_diffrn_reflns_limit_k_min -19
_diffrn_reflns_limit_l_max 22
_diffrn_reflns_limit_l_min -19
_diffrn_reflns_number 25797
_diffrn_reflns_point_group_measured_fraction_full 0.999
_diffrn_reflns_point_group_measured_fraction_max 0.835
_diffrn_reflns_theta_full 25.242
_diffrn_reflns_theta_max 30.357
_diffrn_reflns_theta_min 2.627
_diffrn_source 'Rotating-anode X-ray tube (dual wavelength)'
_diffrn_source_type 'Rigaku (Mo) X-ray DW Source'
_exptl_absorpt_coefficient_mu 0.112
_exptl_absorpt_correction_T_max 1.00000
_exptl_absorpt_correction_T_min 0.59985
_exptl_absorpt_correction_type multi-scan
_exptl_absorpt_process_details
;
CrysAlisPro 1.171.42.35a (Rigaku Oxford Diffraction, 2021)
Empirical absorption correction using spherical harmonics,
implemented in SCALE3 ABSPACK scaling algorithm.
;
_exptl_crystal_colour 'clear light colourless'
_exptl_crystal_colour_lustre clear
_exptl_crystal_colour_modifier light
_exptl_crystal_colour_primary colourless
_exptl_crystal_density_diffrn 1.447
_exptl_crystal_description plate
_exptl_crystal_F_000 628
_exptl_crystal_preparation Luminescent
_exptl_crystal_recrystallization_method 'Re-crystallisation from solvent: n-Hexane / dichloromethane'
_exptl_crystal_size_max 0.44
_exptl_crystal_size_mid 0.2
_exptl_crystal_size_min 0.09
_refine_diff_density_max 0.515
_refine_diff_density_min -0.285
_refine_diff_density_rms 0.074
_refine_ls_extinction_method none
_refine_ls_goodness_of_fit_ref 1.054
_refine_ls_hydrogen_treatment constr
_refine_ls_matrix_type full
_refine_ls_number_parameters 426
_refine_ls_number_reflns 6970
_refine_ls_number_restraints 0
_refine_ls_restrained_S_all 1.054
_refine_ls_R_factor_all 0.0849
_refine_ls_R_factor_gt 0.0645
_refine_ls_shift/su_max 0.000
_refine_ls_shift/su_mean 0.000
_refine_ls_structure_factor_coef Fsqd
_refine_ls_weighting_details 'w=1/[\s^2^(Fo^2^)+(0.0981P)^2^+0.4513P] where P=(Fo^2^+2Fc^2^)/3'
_refine_ls_weighting_scheme calc
_refine_ls_wR_factor_gt 0.1607
_refine_ls_wR_factor_ref 0.1732
_reflns_Friedel_coverage 0.000
_reflns_number_gt 5449
_reflns_number_total 6970
_reflns_threshold_expression 'I > 2\s(I)'
_cod_data_source_file d2ce00266c4.cif
_cod_data_source_block cm-ii-108-2_autored
_cod_depositor_comments
;
The following automatic conversions were performed:

data item '_chemical_melting_point' value '468-469' was changed to
'468.5(5)' -- the average value was taken and precision was
estimated.

Automatic conversion script
Id: cif_fix_values 7556 2019-12-06 15:28:31Z antanas 
;
_cod_original_cell_volume 1384.96(19)
_cod_database_code 7244772
_shelx_shelxl_version_number 2018/3
_chemical_oxdiff_formula C34H28F3NO6
_shelx_space_group_comment
;
The symmetry employed for this shelxl refinement is uniquely defined
by the following loop, which should always be used as a source of
symmetry information in preference to the above space-group names.
They are only intended as comments.
;
_shelx_estimated_absorpt_t_max 0.990
_shelx_estimated_absorpt_t_min 0.952
_reflns_odcompleteness_completeness 99.95
_reflns_odcompleteness_iscentric 1
_reflns_odcompleteness_theta 26.32
_olex2_refinement_description
;
1. Fixed Uiso
 At 1.2 times of:
  All C(H) groups, All C(H,H) groups
 At 1.5 times of:
  All C(H,H,H) groups
2. Others
 Sof(F2B)=Sof(F3A)=Sof(F1B)=1-FVAR(1)
 Sof(F3B)=Sof(F2A)=Sof(F1A)=FVAR(1)
3.a Ternary CH refined with riding coordinates:
 C29(H29), C27(H27), C32(H32)
3.b Secondary CH2 refined with riding coordinates:
 C30(H30A,H30B), C26(H26A,H26B), C23(H23A,H23B), C31(H31A,H31B), C33(H33A,
 H33B), C34(H34A,H34B)
3.c Aromatic/amide H refined with riding coordinates:
 C4(H4), C17(H17), C3(H3), C6(H6), C12(H12), C14(H14), C7(H7), C21(H21),
 C20(H20), C15(H15)
3.d Idealised Me refined as rotating group:
 C22(H22A,H22B,H22C)
;
_olex2_submission_special_instructions 'No special instructions were received'
_oxdiff_exptl_absorpt_empirical_details
;
Empirical correction (ABSPACK) includes:
- Absorption correction using spherical harmonics
- Frame scaling
;
_oxdiff_exptl_absorpt_empirical_full_max 1.434
_oxdiff_exptl_absorpt_empirical_full_min 0.726

loop_
_space_group_symop_operation_xyz
'x, y, z'
'-x, -y, -z'

loop_
_atom_site_label
_atom_site_type_symbol
_atom_site_fract_x
_atom_site_fract_y
_atom_site_fract_z
_atom_site_U_iso_or_equiv
_atom_site_adp_type
_atom_site_occupancy
_atom_site_site_symmetry_order
_atom_site_calc_flag
_atom_site_refinement_flags_posn
_atom_site_refinement_flags_adp
_atom_site_refinement_flags_occupancy
_atom_site_disorder_assembly
_atom_site_disorder_group
O4 O 1.21228(19) 0.39879(10) 0.86317(9) 0.0290(3) Uani 1 1 d . . . . .
O3 O 1.36256(19) 0.17348(10) 0.95292(10) 0.0305(3) Uani 1 1 d . . . . .
O5 O 1.2599(2) 0.52376(11) 1.00962(9) 0.0309(3) Uani 1 1 d . . . . .
O6 O 1.1813(2) 0.82983(11) 0.82793(11) 0.0378(4) Uani 1 1 d . . . . .
O2 O -0.15379(19) -0.01606(11) 0.56699(10) 0.0351(3) Uani 1 1 d . . . . .
O1 O 0.33230(19) 0.32167(11) 0.67807(11) 0.0366(3) Uani 1 1 d . . . . .
F3B F -0.3952(10) 0.4049(7) 0.4118(7) 0.0482(18) Uani 0.51(3) 1 d . . P A 1
N1 N 0.0502(2) 0.16455(13) 0.61330(11) 0.0259(3) Uani 1 1 d . . . . .
F2A F -0.601(3) 0.2436(9) 0.3413(12) 0.109(5) Uani 0.51(3) 1 d . . P A 1
C5 C -0.0827(3) 0.20251(15) 0.56588(12) 0.0262(4) Uani 1 1 d . . . . .
C30 C 1.2355(3) 0.58304(14) 0.80779(13) 0.0243(4) Uani 1 1 d . . . . .
H30A H 1.246826 0.518116 0.761384 0.029 Uiso 1 1 calc R U . . .
H30B H 1.368723 0.633546 0.851075 0.029 Uiso 1 1 calc R U . . .
C16 C 0.7777(3) 0.10812(14) 0.81254(12) 0.0238(4) Uani 1 1 d . . . . .
C24 C 1.2025(2) 0.49125(14) 0.92282(12) 0.0229(3) Uani 1 1 d . . . . .
C4 C -0.0164(3) 0.27664(16) 0.52681(13) 0.0284(4) Uani 1 1 d . . . . .
H4 H 0.117690 0.302244 0.531356 0.034 Uiso 1 1 calc R U . . .
C13 C 0.5724(3) 0.09023(14) 0.76295(12) 0.0238(4) Uani 1 1 d . . . . .
C19 C 1.1686(3) 0.14606(14) 0.90673(12) 0.0252(4) Uani 1 1 d . . . . .
C17 C 0.9294(3) 0.20583(14) 0.83386(12) 0.0238(4) Uani 1 1 d . . . . .
H17 H 0.898670 0.260122 0.815422 0.029 Uiso 1 1 calc R U . . .
C18 C 1.1222(3) 0.22647(14) 0.88070(12) 0.0240(4) Uani 1 1 d . . . . .
C25 C 1.1101(2) 0.54733(13) 0.86710(12) 0.0215(3) Uani 1 1 d . . . . .
C10 C 0.1875(3) 0.05325(14) 0.66452(12) 0.0253(4) Uani 1 1 d . . . . .
C11 C 0.3343(3) 0.15395(15) 0.69512(13) 0.0259(4) Uani 1 1 d . . . . .
F1A F -0.589(2) 0.3489(12) 0.4792(11) 0.072(3) Uani 0.51(3) 1 d . . P A 1
C28 C 1.1159(3) 0.73752(14) 0.82342(13) 0.0258(4) Uani 1 1 d . . . . .
C29 C 1.1391(3) 0.64109(15) 0.75306(13) 0.0254(4) Uani 1 1 d . . . . .
H29 H 1.220715 0.665997 0.715199 0.030 Uiso 1 1 calc R U . . .
C26 C 1.0962(3) 0.64892(14) 0.93909(13) 0.0253(4) Uani 1 1 d . . . . .
H26A H 1.228913 0.699922 0.982650 0.030 Uiso 1 1 calc R U . . .
H26B H 1.018310 0.627044 0.978725 0.030 Uiso 1 1 calc R U . . .
C8 C 0.2511(3) 0.22778(15) 0.66421(13) 0.0278(4) Uani 1 1 d . . . . .
C3 C -0.1461(3) 0.31372(16) 0.48087(13) 0.0292(4) Uani 1 1 d . . . . .
H3 H -0.100538 0.364930 0.454268 0.035 Uiso 1 1 calc R U . . .
C9 C 0.0043(3) 0.05682(15) 0.61000(12) 0.0266(4) Uani 1 1 d . . . . .
C6 C -0.2795(3) 0.16423(16) 0.55854(14) 0.0305(4) Uani 1 1 d . . . . .
H6 H -0.325349 0.113284 0.585340 0.037 Uiso 1 1 calc R U . . .
C12 C 0.5246(3) 0.17446(15) 0.74450(13) 0.0270(4) Uani 1 1 d . . . . .
H12 H 0.622465 0.244876 0.765845 0.032 Uiso 1 1 calc R U . . .
C2 C -0.3418(3) 0.27591(16) 0.47390(13) 0.0300(4) Uani 1 1 d . . . . .
C23 C 1.2846(3) 0.33229(15) 0.90555(14) 0.0293(4) Uani 1 1 d . . . . .
H23A H 1.339378 0.372586 0.976403 0.035 Uiso 1 1 calc R U . . .
H23B H 1.390585 0.316757 0.881321 0.035 Uiso 1 1 calc R U . . .
C27 C 0.9989(3) 0.70679(15) 0.88487(13) 0.0289(4) Uani 1 1 d . . . . .
H27 H 0.990850 0.773656 0.931653 0.035 Uiso 1 1 calc R U . . .
C14 C 0.4198(3) -0.01088(15) 0.73299(13) 0.0285(4) Uani 1 1 d . . . . .
H14 H 0.449195 -0.068270 0.746330 0.034 Uiso 1 1 calc R U . . .
C7 C -0.4080(3) 0.20086(17) 0.51193(14) 0.0326(4) Uani 1 1 d . . . . .
H7 H -0.542639 0.174142 0.506091 0.039 Uiso 1 1 calc R U . . .
C21 C 0.8302(3) 0.03015(15) 0.83909(14) 0.0322(4) Uani 1 1 d . . . . .
H21 H 0.730933 -0.037617 0.824800 0.039 Uiso 1 1 calc R U . . .
C31 C 0.9040(3) 0.46832(15) 0.79762(14) 0.0276(4) Uani 1 1 d . . . . .
H31A H 0.914024 0.403459 0.750483 0.033 Uiso 1 1 calc R U . . .
H31B H 0.822169 0.442830 0.834383 0.033 Uiso 1 1 calc R U . . .
C20 C 1.0222(3) 0.04789(15) 0.88564(14) 0.0309(4) Uani 1 1 d . . . . .
H20 H 1.053191 -0.006979 0.902992 0.037 Uiso 1 1 calc R U . . .
C15 C 0.2271(3) -0.02995(15) 0.68449(13) 0.0301(4) Uani 1 1 d . . . . .
H15 H 0.125945 -0.098549 0.665786 0.036 Uiso 1 1 calc R U . . .
C32 C 0.8082(3) 0.52695(15) 0.74431(14) 0.0310(4) Uani 1 1 d . . . . .
H32 H 0.674222 0.475495 0.700237 0.037 Uiso 1 1 calc R U . . .
C33 C 0.9313(3) 0.56285(15) 0.68530(13) 0.0306(4) Uani 1 1 d . . . . .
H33A H 0.869910 0.600601 0.650662 0.037 Uiso 1 1 calc R U . . .
H33B H 0.938629 0.497882 0.637015 0.037 Uiso 1 1 calc R U . . .
C22 C 1.4181(3) 0.09277(17) 0.97858(15) 0.0367(5) Uani 1 1 d . . . . .
H22A H 1.369763 0.023911 0.921409 0.055 Uiso 1 1 calc R U . . .
H22B H 1.361628 0.080672 1.027655 0.055 Uiso 1 1 calc R U . . .
H22C H 1.561113 0.118417 1.004242 0.055 Uiso 1 1 calc R U . . .
C34 C 0.7926(3) 0.62702(17) 0.81705(16) 0.0345(4) Uani 1 1 d . . . . .
H34A H 0.711722 0.603657 0.855011 0.041 Uiso 1 1 calc R U . . .
H34B H 0.728715 0.664160 0.782701 0.041 Uiso 1 1 calc R U . . .
C1 C -0.4810(3) 0.31501(19) 0.42383(16) 0.0390(5) Uani 1 1 d . . . . .
F2B F -0.5498(12) 0.2510(9) 0.3264(6) 0.0481(18) Uani 0.49(3) 1 d . . P A 2
F3A F -0.4002(14) 0.4140(7) 0.4282(10) 0.085(3) Uani 0.49(3) 1 d . . P A 2
F1B F -0.639(2) 0.305(2) 0.4459(14) 0.095(4) Uani 0.49(3) 1 d . . P A 2

loop_
_atom_site_aniso_label
_atom_site_aniso_U_11
_atom_site_aniso_U_22
_atom_site_aniso_U_33
_atom_site_aniso_U_23
_atom_site_aniso_U_13
_atom_site_aniso_U_12
O4 0.0298(7) 0.0203(6) 0.0287(7) 0.0065(5) -0.0004(5) 0.0083(5)
O3 0.0301(7) 0.0224(6) 0.0319(7) 0.0089(5) -0.0012(5) 0.0098(5)
O5 0.0323(7) 0.0322(7) 0.0272(7) 0.0130(6) 0.0066(5) 0.0113(6)
O6 0.0437(8) 0.0223(7) 0.0392(8) 0.0142(6) 0.0028(6) 0.0053(6)
O2 0.0245(7) 0.0293(7) 0.0331(7) 0.0052(6) 0.0007(6) -0.0023(5)
O1 0.0238(7) 0.0273(7) 0.0494(9) 0.0163(6) 0.0006(6) 0.0028(5)
F3B 0.039(3) 0.063(4) 0.080(4) 0.051(4) 0.036(3) 0.034(3)
N1 0.0196(7) 0.0275(8) 0.0227(7) 0.0061(6) 0.0041(6) 0.0035(6)
F2A 0.107(8) 0.054(3) 0.080(6) -0.009(4) -0.072(5) 0.023(5)
C5 0.0214(8) 0.0283(9) 0.0193(8) 0.0016(7) 0.0044(6) 0.0061(7)
C30 0.0222(8) 0.0241(8) 0.0256(8) 0.0096(7) 0.0071(7) 0.0079(7)
C16 0.0269(9) 0.0208(8) 0.0189(8) 0.0036(6) 0.0062(7) 0.0075(7)
C24 0.0170(7) 0.0189(8) 0.0276(9) 0.0080(7) 0.0056(6) 0.0014(6)
C4 0.0210(8) 0.0336(10) 0.0251(9) 0.0072(7) 0.0070(7) 0.0075(7)
C13 0.0261(9) 0.0213(8) 0.0170(7) 0.0027(6) 0.0058(6) 0.0049(7)
C19 0.0290(9) 0.0225(8) 0.0197(8) 0.0040(7) 0.0043(7) 0.0107(7)
C17 0.0282(9) 0.0181(8) 0.0212(8) 0.0053(6) 0.0039(7) 0.0087(7)
C18 0.0273(9) 0.0190(8) 0.0194(8) 0.0030(6) 0.0038(7) 0.0075(7)
C25 0.0193(8) 0.0170(7) 0.0232(8) 0.0062(6) 0.0045(6) 0.0029(6)
C10 0.0232(8) 0.0234(8) 0.0188(8) 0.0016(7) 0.0059(6) 0.0015(7)
C11 0.0244(8) 0.0230(8) 0.0239(8) 0.0052(7) 0.0067(7) 0.0051(7)
F1A 0.063(5) 0.130(6) 0.085(6) 0.073(5) 0.049(4) 0.074(5)
C28 0.0257(8) 0.0216(8) 0.0239(8) 0.0085(7) -0.0006(7) 0.0062(7)
C29 0.0255(8) 0.0256(9) 0.0238(8) 0.0104(7) 0.0080(7) 0.0068(7)
C26 0.0298(9) 0.0214(8) 0.0239(8) 0.0082(7) 0.0097(7) 0.0081(7)
C8 0.0208(8) 0.0272(9) 0.0278(9) 0.0074(7) 0.0049(7) 0.0041(7)
C3 0.0269(9) 0.0352(10) 0.0216(8) 0.0081(7) 0.0076(7) 0.0098(8)
C9 0.0248(9) 0.0275(9) 0.0200(8) 0.0047(7) 0.0075(7) 0.0038(7)
C6 0.0232(9) 0.0321(10) 0.0283(9) 0.0070(8) 0.0079(7) 0.0047(7)
C12 0.0232(8) 0.0216(8) 0.0281(9) 0.0071(7) 0.0041(7) 0.0025(7)
C2 0.0242(9) 0.0357(10) 0.0203(8) 0.0009(7) 0.0035(7) 0.0114(8)
C23 0.0279(9) 0.0216(8) 0.0317(9) 0.0087(7) -0.0007(7) 0.0088(7)
C27 0.0353(10) 0.0248(9) 0.0285(9) 0.0087(7) 0.0122(8) 0.0149(8)
C14 0.0329(9) 0.0198(8) 0.0252(9) 0.0056(7) 0.0051(7) 0.0057(7)
C7 0.0186(8) 0.0375(10) 0.0307(9) 0.0040(8) 0.0063(7) 0.0068(7)
C21 0.0327(10) 0.0217(9) 0.0359(10) 0.0100(8) 0.0066(8) 0.0058(7)
C31 0.0205(8) 0.0213(8) 0.0324(9) 0.0100(7) 0.0017(7) 0.0009(6)
C20 0.0361(10) 0.0225(9) 0.0351(10) 0.0134(8) 0.0079(8) 0.0125(8)
C15 0.0295(9) 0.0208(8) 0.0254(9) 0.0032(7) 0.0030(7) -0.0008(7)
C32 0.0198(8) 0.0257(9) 0.0374(10) 0.0128(8) -0.0025(7) 0.0015(7)
C33 0.0327(10) 0.0245(9) 0.0237(9) 0.0056(7) -0.0018(7) 0.0070(7)
C22 0.0392(11) 0.0278(9) 0.0370(11) 0.0128(8) -0.0021(9) 0.0139(8)
C34 0.0258(9) 0.0391(11) 0.0474(12) 0.0235(9) 0.0136(8) 0.0159(8)
C1 0.0288(10) 0.0465(13) 0.0372(11) 0.0116(10) 0.0062(9) 0.0162(9)
F2B 0.050(3) 0.056(3) 0.031(2) 0.0127(19) -0.003(3) 0.027(2)
F3A 0.073(5) 0.040(3) 0.090(4) -0.006(3) -0.032(4) 0.024(3)
F1B 0.057(5) 0.206(13) 0.097(8) 0.101(8) 0.055(5) 0.089(7)

loop_
_atom_type_symbol
_atom_type_description
_atom_type_scat_dispersion_real
_atom_type_scat_dispersion_imag
_atom_type_scat_source
C C 0.0033 0.0016 'International Tables Vol C Tables 4.2.6.8 and 6.1.1.4'
H H 0.0000 0.0000 'International Tables Vol C Tables 4.2.6.8 and 6.1.1.4'
F F 0.0171 0.0103 'International Tables Vol C Tables 4.2.6.8 and 6.1.1.4'
N N 0.0061 0.0033 'International Tables Vol C Tables 4.2.6.8 and 6.1.1.4'
O O 0.0106 0.0060 'International Tables Vol C Tables 4.2.6.8 and 6.1.1.4'

loop_
_exptl_crystal_face_index_h
_exptl_crystal_face_index_k
_exptl_crystal_face_index_l
_exptl_crystal_face_perp_dist
9 0 -15 0.1462
1 -5 21 0.0515
-1 5 -21 0.0724
4 -10 -15 0.1351
-1 -17 14 0.0310
-4 7 16 0.0829
1 18 -14 0.0519
-8 -2 17 0.1371

loop_
_geom_angle_atom_site_label_1
_geom_angle_atom_site_label_2
_geom_angle_atom_site_label_3
_geom_angle
_geom_angle_site_symmetry_1
_geom_angle_site_symmetry_3
_geom_angle_publ_flag
C24 O4 C23 117.78(14) . . ?
C19 O3 C22 117.09(15) . . ?
C8 N1 C5 124.14(16) . . ?
C9 N1 C5 125.01(15) . . ?
C9 N1 C8 110.68(15) . . ?
C4 C5 N1 120.08(16) . . ?
C4 C5 C6 120.06(17) . . ?
C6 C5 N1 119.86(17) . . ?
H30A C30 H30B 108.3 . . ?
C25 C30 H30A 109.8 . . ?
C25 C30 H30B 109.8 . . ?
C25 C30 C29 109.34(14) . . ?
C29 C30 H30A 109.8 . . ?
C29 C30 H30B 109.8 . . ?
C17 C16 C13 120.54(16) . . ?
C21 C16 C13 122.77(17) . . ?
C21 C16 C17 116.69(16) . . ?
O4 C24 C25 111.35(14) . . ?
O5 C24 O4 123.42(16) . . ?
O5 C24 C25 125.22(16) . . ?
C5 C4 H4 120.0 . . ?
C5 C4 C3 119.97(17) . . ?
C3 C4 H4 120.0 . . ?
C12 C13 C16 120.65(16) . . ?
C12 C13 C14 117.74(16) . . ?
C14 C13 C16 121.61(16) . . ?
O3 C19 C18 114.99(16) . . ?
O3 C19 C20 125.04(16) . . ?
C20 C19 C18 119.97(17) . . ?
C16 C17 H17 118.7 . . ?
C18 C17 C16 122.54(16) . . ?
C18 C17 H17 118.7 . . ?
C19 C18 C23 118.45(16) . . ?
C17 C18 C19 118.94(17) . . ?
C17 C18 C23 122.61(16) . . ?
C30 C25 C31 108.54(14) . . ?
C24 C25 C30 110.62(14) . . ?
C24 C25 C26 108.49(14) . . ?
C24 C25 C31 110.17(14) . . ?
C26 C25 C30 109.00(14) . . ?
C26 C25 C31 110.01(15) . . ?
C11 C10 C9 108.37(17) . . ?
C15 C10 C11 120.50(17) . . ?
C15 C10 C9 131.11(17) . . ?
C10 C11 C8 109.08(16) . . ?
C12 C11 C10 122.01(18) . . ?
C12 C11 C8 128.90(17) . . ?
O6 C28 C29 123.02(18) . . ?
O6 C28 C27 123.80(17) . . ?
C27 C28 C29 113.16(15) . . ?
C30 C29 H29 110.1 . . ?
C28 C29 C30 109.75(14) . . ?
C28 C29 H29 110.1 . . ?
C28 C29 C33 106.63(15) . . ?
C33 C29 C30 110.15(15) . . ?
C33 C29 H29 110.1 . . ?
C25 C26 H26A 109.7 . . ?
C25 C26 H26B 109.7 . . ?
C25 C26 C27 109.96(14) . . ?
H26A C26 H26B 108.2 . . ?
C27 C26 H26A 109.7 . . ?
C27 C26 H26B 109.7 . . ?
O1 C8 N1 125.70(18) . . ?
O1 C8 C11 128.66(17) . . ?
N1 C8 C11 105.64(15) . . ?
C4 C3 H3 120.0 . . ?
C2 C3 C4 119.95(19) . . ?
C2 C3 H3 120.0 . . ?
O2 C9 N1 124.78(18) . . ?
O2 C9 C10 128.97(18) . . ?
N1 C9 C10 106.19(14) . . ?
C5 C6 H6 120.2 . . ?
C7 C6 C5 119.59(19) . . ?
C7 C6 H6 120.2 . . ?
C13 C12 H12 120.4 . . ?
C11 C12 C13 119.21(16) . . ?
C11 C12 H12 120.4 . . ?
C3 C2 C1 119.88(19) . . ?
C7 C2 C3 119.94(18) . . ?
C7 C2 C1 120.16(18) . . ?
O4 C23 C18 110.20(14) . . ?
O4 C23 H23A 109.6 . . ?
O4 C23 H23B 109.6 . . ?
C18 C23 H23A 109.6 . . ?
C18 C23 H23B 109.6 . . ?
H23A C23 H23B 108.1 . . ?
C28 C27 C26 109.23(15) . . ?
C28 C27 H27 110.2 . . ?
C28 C27 C34 107.44(15) . . ?
C26 C27 H27 110.2 . . ?
C26 C27 C34 109.46(15) . . ?
C34 C27 H27 110.2 . . ?
C13 C14 H14 118.8 . . ?
C15 C14 C13 122.42(17) . . ?
C15 C14 H14 118.8 . . ?
C6 C7 H7 119.8 . . ?
C2 C7 C6 120.48(18) . . ?
C2 C7 H7 119.8 . . ?
C16 C21 H21 118.9 . . ?
C20 C21 C16 122.27(18) . . ?
C20 C21 H21 118.9 . . ?
C25 C31 H31A 109.7 . . ?
C25 C31 H31B 109.7 . . ?
H31A C31 H31B 108.2 . . ?
C32 C31 C25 109.90(14) . . ?
C32 C31 H31A 109.7 . . ?
C32 C31 H31B 109.7 . . ?
C19 C20 C21 119.58(17) . . ?
C19 C20 H20 120.2 . . ?
C21 C20 H20 120.2 . . ?
C10 C15 C14 118.05(17) . . ?
C10 C15 H15 121.0 . . ?
C14 C15 H15 121.0 . . ?
C31 C32 H32 109.3 . . ?
C33 C32 C31 109.51(16) . . ?
C33 C32 H32 109.3 . . ?
C33 C32 C34 109.75(16) . . ?
C34 C32 C31 109.69(16) . . ?
C34 C32 H32 109.3 . . ?
C29 C33 H33A 109.8 . . ?
C29 C33 H33B 109.8 . . ?
C32 C33 C29 109.36(15) . . ?
C32 C33 H33A 109.8 . . ?
C32 C33 H33B 109.8 . . ?
H33A C33 H33B 108.2 . . ?
O3 C22 H22A 109.5 . . ?
O3 C22 H22B 109.5 . . ?
O3 C22 H22C 109.5 . . ?
H22A C22 H22B 109.5 . . ?
H22A C22 H22C 109.5 . . ?
H22B C22 H22C 109.5 . . ?
C27 C34 H34A 109.8 . . ?
C27 C34 H34B 109.8 . . ?
C32 C34 C27 109.48(15) . . ?
C32 C34 H34A 109.8 . . ?
C32 C34 H34B 109.8 . . ?
H34A C34 H34B 108.2 . . ?
F3B C1 F1A 101.8(6) . . ?
F3B C1 C2 114.0(4) . . ?
F2A C1 F3B 107.4(9) . . ?
F2A C1 F1A 107.4(9) . . ?
F2A C1 C2 114.9(6) . . ?
F1A C1 C2 110.4(6) . . ?
F2B C1 C2 109.6(4) . . ?
F3A C1 C2 114.0(4) . . ?
F3A C1 F2B 103.1(7) . . ?
F1B C1 C2 115.3(6) . . ?
F1B C1 F2B 102.6(10) . . ?
F1B C1 F3A 110.8(9) . . ?

loop_
_geom_bond_atom_site_label_1
_geom_bond_atom_site_label_2
_geom_bond_distance
_geom_bond_site_symmetry_2
_geom_bond_publ_flag
O4 C24 1.346(2) . ?
O4 C23 1.443(2) . ?
O3 C19 1.367(2) . ?
O3 C22 1.430(2) . ?
O5 C24 1.209(2) . ?
O6 C28 1.210(2) . ?
O2 C9 1.209(2) . ?
O1 C8 1.201(2) . ?
F3B C1 1.326(7) . ?
N1 C5 1.427(2) . ?
N1 C8 1.418(2) . ?
N1 C9 1.417(3) . ?
F2A C1 1.285(9) . ?
C5 C4 1.382(3) . ?
C5 C6 1.392(3) . ?
C30 H30A 0.9900 . ?
C30 H30B 0.9900 . ?
C30 C25 1.538(2) . ?
C30 C29 1.544(2) . ?
C16 C13 1.484(2) . ?
C16 C17 1.399(3) . ?
C16 C21 1.391(3) . ?
C24 C25 1.517(2) . ?
C4 H4 0.9500 . ?
C4 C3 1.390(3) . ?
C13 C12 1.401(3) . ?
C13 C14 1.407(2) . ?
C19 C18 1.400(2) . ?
C19 C20 1.384(3) . ?
C17 H17 0.9500 . ?
C17 C18 1.381(2) . ?
C18 C23 1.501(3) . ?
C25 C26 1.531(2) . ?
C25 C31 1.544(2) . ?
C10 C11 1.381(2) . ?
C10 C9 1.479(3) . ?
C10 C15 1.372(3) . ?
C11 C8 1.482(3) . ?
C11 C12 1.376(2) . ?
F1A C1 1.355(12) . ?
C28 C29 1.504(3) . ?
C28 C27 1.502(3) . ?
C29 H29 1.0000 . ?
C29 C33 1.544(3) . ?
C26 H26A 0.9900 . ?
C26 H26B 0.9900 . ?
C26 C27 1.541(3) . ?
C3 H3 0.9500 . ?
C3 C2 1.386(3) . ?
C6 H6 0.9500 . ?
C6 C7 1.385(3) . ?
C12 H12 0.9500 . ?
C2 C7 1.380(3) . ?
C2 C1 1.491(3) . ?
C23 H23A 0.9900 . ?
C23 H23B 0.9900 . ?
C27 H27 1.0000 . ?
C27 C34 1.541(3) . ?
C14 H14 0.9500 . ?
C14 C15 1.393(3) . ?
C7 H7 0.9500 . ?
C21 H21 0.9500 . ?
C21 C20 1.385(3) . ?
C31 H31A 0.9900 . ?
C31 H31B 0.9900 . ?
C31 C32 1.535(3) . ?
C20 H20 0.9500 . ?
C15 H15 0.9500 . ?
C32 H32 1.0000 . ?
C32 C33 1.524(3) . ?
C32 C34 1.528(3) . ?
C33 H33A 0.9900 . ?
C33 H33B 0.9900 . ?
C22 H22A 0.9800 . ?
C22 H22B 0.9800 . ?
C22 H22C 0.9800 . ?
C34 H34A 0.9900 . ?
C34 H34B 0.9900 . ?
C1 F2B 1.378(9) . ?
C1 F3A 1.312(10) . ?
C1 F1B 1.280(12) . ?

loop_
_geom_torsion_atom_site_label_1
_geom_torsion_atom_site_label_2
_geom_torsion_atom_site_label_3
_geom_torsion_atom_site_label_4
_geom_torsion
_geom_torsion_site_symmetry_1
_geom_torsion_site_symmetry_2
_geom_torsion_site_symmetry_3
_geom_torsion_site_symmetry_4
_geom_torsion_publ_flag
O4 C24 C25 C30 -62.73(18) . . . . ?
O4 C24 C25 C26 177.76(14) . . . . ?
O4 C24 C25 C31 57.29(19) . . . . ?
O3 C19 C18 C17 -179.86(15) . . . . ?
O3 C19 C18 C23 -0.2(2) . . . . ?
O3 C19 C20 C21 179.46(18) . . . . ?
O5 C24 C25 C30 117.66(19) . . . . ?
O5 C24 C25 C26 -1.8(2) . . . . ?
O5 C24 C25 C31 -122.32(19) . . . . ?
O6 C28 C29 C30 124.53(18) . . . . ?
O6 C28 C29 C33 -116.18(19) . . . . ?
O6 C28 C27 C26 -124.63(18) . . . . ?
O6 C28 C27 C34 116.72(19) . . . . ?
N1 C5 C4 C3 -179.83(16) . . . . ?
N1 C5 C6 C7 -179.61(16) . . . . ?
C5 N1 C8 O1 3.9(3) . . . . ?
C5 N1 C8 C11 -176.06(16) . . . . ?
C5 N1 C9 O2 -0.5(3) . . . . ?
C5 N1 C9 C10 176.97(15) . . . . ?
C5 C4 C3 C2 -0.3(3) . . . . ?
C5 C6 C7 C2 -0.8(3) . . . . ?
C30 C25 C26 C27 60.65(18) . . . . ?
C30 C25 C31 C32 -60.89(19) . . . . ?
C30 C29 C33 C32 59.2(2) . . . . ?
C16 C13 C12 C11 177.51(16) . . . . ?
C16 C13 C14 C15 -178.54(17) . . . . ?
C16 C17 C18 C19 1.0(3) . . . . ?
C16 C17 C18 C23 -178.64(17) . . . . ?
C16 C21 C20 C19 -0.2(3) . . . . ?
C24 O4 C23 C18 111.03(17) . . . . ?
C24 C25 C26 C27 -178.82(14) . . . . ?
C24 C25 C31 C32 177.84(15) . . . . ?
C4 C5 C6 C7 0.0(3) . . . . ?
C4 C3 C2 C7 -0.5(3) . . . . ?
C4 C3 C2 C1 -179.46(17) . . . . ?
C13 C16 C17 C18 179.36(16) . . . . ?
C13 C16 C21 C20 -179.77(18) . . . . ?
C13 C14 C15 C10 1.0(3) . . . . ?
C19 C18 C23 O4 173.21(16) . . . . ?
C17 C16 C13 C12 -5.8(3) . . . . ?
C17 C16 C13 C14 174.20(17) . . . . ?
C17 C16 C21 C20 0.9(3) . . . . ?
C17 C18 C23 O4 -7.2(2) . . . . ?
C18 C19 C20 C21 -0.2(3) . . . . ?
C25 C30 C29 C28 57.59(19) . . . . ?
C25 C30 C29 C33 -59.51(19) . . . . ?
C25 C26 C27 C28 -58.16(19) . . . . ?
C25 C26 C27 C34 59.2(2) . . . . ?
C25 C31 C32 C33 61.1(2) . . . . ?
C25 C31 C32 C34 -59.4(2) . . . . ?
C10 C11 C8 O1 179.3(2) . . . . ?
C10 C11 C8 N1 -0.7(2) . . . . ?
C10 C11 C12 C13 1.2(3) . . . . ?
C11 C10 C9 O2 175.40(19) . . . . ?
C11 C10 C9 N1 -1.91(19) . . . . ?
C11 C10 C15 C14 -2.4(3) . . . . ?
C28 C29 C33 C32 -59.86(19) . . . . ?
C28 C27 C34 C32 58.3(2) . . . . ?
C29 C30 C25 C24 -179.27(13) . . . . ?
C29 C30 C25 C26 -60.06(18) . . . . ?
C29 C30 C25 C31 59.75(18) . . . . ?
C29 C28 C27 C26 57.10(19) . . . . ?
C29 C28 C27 C34 -61.55(19) . . . . ?
C26 C25 C31 C32 58.3(2) . . . . ?
C26 C27 C34 C32 -60.2(2) . . . . ?
C8 N1 C5 C4 31.2(3) . . . . ?
C8 N1 C5 C6 -149.22(18) . . . . ?
C8 N1 C9 O2 -176.00(18) . . . . ?
C8 N1 C9 C10 1.46(19) . . . . ?
C8 C11 C12 C13 -177.40(18) . . . . ?
C3 C2 C7 C6 1.1(3) . . . . ?
C3 C2 C1 F3B -16.8(5) . . . . ?
C3 C2 C1 F2A 107.8(15) . . . . ?
C3 C2 C1 F1A -130.6(7) . . . . ?
C3 C2 C1 F2B 85.8(4) . . . . ?
C3 C2 C1 F3A -29.1(8) . . . . ?
C3 C2 C1 F1B -159.0(13) . . . . ?
C9 N1 C5 C4 -143.77(18) . . . . ?
C9 N1 C5 C6 35.9(3) . . . . ?
C9 N1 C8 O1 179.51(19) . . . . ?
C9 N1 C8 C11 -0.5(2) . . . . ?
C9 C10 C11 C8 1.6(2) . . . . ?
C9 C10 C11 C12 -177.21(17) . . . . ?
C9 C10 C15 C14 175.81(18) . . . . ?
C6 C5 C4 C3 0.5(3) . . . . ?
C12 C13 C14 C15 1.5(3) . . . . ?
C12 C11 C8 O1 -2.0(3) . . . . ?
C12 C11 C8 N1 178.00(18) . . . . ?
C23 O4 C24 O5 3.8(2) . . . . ?
C23 O4 C24 C25 -175.84(14) . . . . ?
C27 C28 C29 C30 -57.19(19) . . . . ?
C27 C28 C29 C33 62.10(19) . . . . ?
C14 C13 C12 C11 -2.5(3) . . . . ?
C7 C2 C1 F3B 164.3(5) . . . . ?
C7 C2 C1 F2A -71.2(15) . . . . ?
C7 C2 C1 F1A 50.5(7) . . . . ?
C7 C2 C1 F2B -93.1(4) . . . . ?
C7 C2 C1 F3A 151.9(7) . . . . ?
C7 C2 C1 F1B 22.1(14) . . . . ?
C21 C16 C13 C12 174.88(17) . . . . ?
C21 C16 C13 C14 -5.1(3) . . . . ?
C21 C16 C17 C18 -1.3(3) . . . . ?
C31 C25 C26 C27 -58.25(19) . . . . ?
C31 C32 C33 C29 -59.6(2) . . . . ?
C31 C32 C34 C27 60.4(2) . . . . ?
C20 C19 C18 C17 -0.1(3) . . . . ?
C20 C19 C18 C23 179.46(17) . . . . ?
C15 C10 C11 C8 -179.80(17) . . . . ?
C15 C10 C11 C12 1.3(3) . . . . ?
C15 C10 C9 O2 -3.0(3) . . . . ?
C15 C10 C9 N1 179.74(19) . . . . ?
C33 C32 C34 C27 -59.9(2) . . . . ?
C22 O3 C19 C18 -178.28(16) . . . . ?
C22 O3 C19 C20 2.0(3) . . . . ?
C34 C32 C33 C29 60.91(19) . . . . ?
C1 C2 C7 C6 -179.98(18) . . . . ?

loop_
_exptl_oxdiff_crystal_face_indexfrac_h
_exptl_oxdiff_crystal_face_indexfrac_k
_exptl_oxdiff_crystal_face_indexfrac_l
_exptl_oxdiff_crystal_face_x
_exptl_oxdiff_crystal_face_y
_exptl_oxdiff_crystal_face_z
9.0332 0.1154 -14.8723 0.5708 0.2306 0.7880
0.5905 -5.3968 20.8784 0.3885 0.1570 -0.9080
-0.9171 5.4768 -20.6813 -0.4146 -0.1675 0.8944
3.7594 -9.5243 -14.5686 -0.2495 0.6175 0.7459
-1.1507 -17.2950 14.2379 -0.3048 0.7545 -0.5812
-3.9296 7.3441 16.4916 0.2115 -0.5236 -0.8253
1.0241 17.5341 -13.7079 0.3117 -0.7715 0.5547
-8.1022 -1.9377 17.0683 -0.4796 -0.1375 -0.8666
